data_9009448
loop_
_publ_author_name
'Rouse, R. C.'

_publ_section_title
;
 Hematophanite, a derivative of the perovskite structure
;
_journal_name_full 'Mineralogical Magazine'
_journal_page_first 49
_journal_page_last 53
_journal_paper_doi 10.1180/minmag.1973.039.301.06
_journal_volume 39
_journal_year 1973
_chemical_compound_source 'Langban, Sweden'
_chemical_formula_sum 'Cl Fe3 O8 Pb4'
_chemical_name_mineral Hematophanite
_space_group_IT_number 99
_symmetry_space_group_name_Hall 'P 4 -2'
_symmetry_space_group_name_H-M 'P 4 m m'
_cell_angle_alpha 90
_cell_angle_beta 90
_cell_angle_gamma 90
_cell_length_a 3.92
_cell_length_b 3.92
_cell_length_c 15.31
_cell_formula_units_Z 1
_cell_volume 235.260
_database_code_amcsd 0014458
_exptl_crystal_density_diffrn 8.186
_cod_original_formula_sum 'Pb4 Fe3 O8 Cl'
_cod_database_code 9009448

loop_
_space_group_symop_operation_xyz
x,y,z
-y,-x,z
-y,x,z
x,-y,z
-x,-y,z
y,x,z
y,-x,z
-x,y,z

loop_
_atom_site_label
_atom_site_fract_x
_atom_site_fract_y
_atom_site_fract_z
_atom_site_U_iso_or_equiv
Pb1 0.00000 0.00000 0.00000 0.00532
Pb2 0.00000 0.00000 0.23700 0.01203
Pb3 0.00000 0.00000 0.50100 0.00709
Pb4 0.00000 0.00000 0.74500 0.01393
Fe1 0.50000 0.50000 0.36300 0.00633
Fe2 0.50000 0.50000 0.61900 0.00633
Fe3 0.50000 0.50000 0.87000 0.00633
O1 0.50000 0.00000 0.33900 0.01773
O2 0.50000 0.50000 0.47800 0.01089
O3 0.50000 0.00000 0.60700 0.05066
O4 0.50000 0.50000 0.74700 0.02026
O5 0.50000 0.00000 0.91500 0.00367
Cl 0.50000 0.50000 0.12100 0.02533

loop_
_cod_related_entry_id
_cod_related_entry_database
_cod_related_entry_code
1 AMCSD 0014458
